data_1535664
loop_
_publ_author_name
'Bukvetskii, B.V.'
'Davidovich, R.L.'
'Gerasimenko, A.V.'

_publ_section_title
;
 Crystal structures of ammonium fluorozirconates N H4 Zr F5 * 0.75 H2 O
 and (N H4)2 Zr F6
;
_journal_name_full
;
Koordinatsionnaya Khimiya (= Coordination Chemistry (USSR))
;
_journal_page_first 35
_journal_page_last 43
_journal_volume 17
_journal_year 1991
_chemical_formula_sum 'F6 H8 N2 Zr'
_chemical_name_systematic '(N H4)2 (Zr F6)'
_space_group_IT_number 29
_symmetry_space_group_name_Hall 'P 2c -2ac'
_symmetry_space_group_name_H-M 'P c a 21'
_cell_angle_alpha 90
_cell_angle_beta 90
_cell_angle_gamma 90
_cell_formula_units_Z 8
_cell_length_a 13.396
_cell_length_b 7.728
_cell_length_c 11.669
_cell_volume 1208.025
_citation_journal_id_ASTM KOKHDC
_cod_data_source_file Bukvetskii_KOKHDC_1991_1091.cif
_cod_data_source_block H8F6N2Zr1
_cod_original_formula_sum 'H8 F6 N2 Zr1'
_cod_database_code 1535664

loop_
_symmetry_equiv_pos_as_xyz
x,y,z
-x,-y,z+1/2
-x+1/2,y,z+1/2
x+1/2,-y,z

loop_
_atom_site_label
_atom_site_type_symbol
_atom_site_fract_x
_atom_site_fract_y
_atom_site_fract_z
_atom_site_occupancy
_atom_site_U_iso_or_equiv
H3 H+1 0.062 0.223 0.09 1 0.0
F12 F-1 0.4982 0.0287 0.1821 1 0.0
F11 F-1 0.3035 0.0507 0.0876 1 0.0
H7 H+1 0.64 0.323 0.015 1 0.0
H6 H+1 0.691 0.266 0.123 1 0.0
H11 H+1 0.601 0.186 0.473 1 0.0
H5 H+1 0.574 0.229 0.117 1 0.0
H16 H+1 0.145 0.307 0.501 1 0.0
F4 F-1 0.4638 0.4754 0.1043 1 0.0
F1 F-1 0.375 0.2582 0.2512 1 0.0
N1 N-3 0.1175 0.2504 0.1011 1 0.0
H12 H+1 0.547 0.114 0.402 1 0.0
H15 H+1 0.181 0.215 0.395 1 0.0
F6 F-1 0.3728 0.758 0.1311 1 0.0
F3 F-1 0.3423 0.4851 0.413 1 0.0
H1 H+1 0.163 0.325 0.133 1 0.0
N2 N-3 0.6336 0.2508 0.0778 1 0.0
H2 H+1 0.13 0.347 0.031 1 0.0
F8 F-1 0.2843 0.7589 0.3073 1 0.0
F2 F-1 0.2566 0.4859 0.1762 1 0.0
H9 H+1 0.564 0.29 0.365 1 0.0
F9 F-1 0.2169 0.0616 0.2844 1 0.0
H10 H+1 0.646 0.145 0.362 1 0.0
N4 N-3 0.1559 0.3264 0.4312 1 0.0
F10 F-1 0.3922 0.031 0.4107 1 0.0
H13 H+1 0.227 0.374 0.437 1 0.0
Zr2 Zr+4 0.38892 0.53582 0.25 1 0.0
H14 H+1 0.11 0.356 0.392 1 0.0
H8 H+1 0.645 0.152 0.028 1 0.0
H4 H+1 0.083 0.183 0.149 1 0.0
Zr1 Zr+4 0.35951 0.98249 0.24216 1 0.0
N3 N-3 0.091 0.8412 0.4045 1 0.0
F7 F-1 0.4647 0.7603 0.3076 1 0.0
F5 F-1 0.5253 0.4552 0.3131 1 0.0
